data_7211464
loop_
_publ_author_name
'Rosokha, Sergiy V.'
'Stern, Charlotte L.'
'Ritzert, Jeremy T.'

_publ_section_title
;
 \p-Bonded molecular wires: self-assembly of mixed-valence cation-radical
 stacks within the nanochannels formed by inert
 tetrakis[3,5-bis(trifluoromethyl)phenyl]borate anions
;
_journal_issue 48
_journal_name_full CrystEngComm
_journal_page_first 10638
_journal_paper_doi 10.1039/c3ce41719k
_journal_volume 15
_journal_year 2013
_chemical_formula_moiety '2(C20 H24), C32 H12 B F24'
_chemical_formula_sum 'C72 H60 B F24'
_chemical_formula_weight 1392.01
_chemical_name_systematic
;
 ?
;
_space_group_crystal_system monoclinic
_space_group_IT_number 14
_space_group_name_Hall '-P 2ybc'
_space_group_name_H-M_alt 'P 1 21/c 1'
_symmetry_space_group_name_Hall '-P 2ybc'
_symmetry_space_group_name_H-M 'P 1 21/c 1'
_atom_sites_solution_hydrogens geom
_audit_creation_date 2013-02-22
_audit_creation_method
;
  Olex2 1.2
  (compiled Dec  5 2012 16:17:34, GUI svn.r4385)
;
_cell_angle_alpha 90
_cell_angle_beta 103.984(5)
_cell_angle_gamma 90
_cell_formula_units_Z 4
_cell_length_a 16.355(4)
_cell_length_b 33.297(9)
_cell_length_c 14.053(4)
_cell_measurement_reflns_used 2597
_cell_measurement_temperature 173(2)
_cell_measurement_theta_max 18.88
_cell_measurement_theta_min 2.24
_cell_volume 7426(3)
_computing_cell_refinement 'SAINT v6.45A (Bruker, 2003)'
_computing_data_reduction 'SAINT v6.45A (Bruker, 2003)'
_computing_molecular_graphics
;
O. V. Dolomanov, L. J. Bourhis, R. J. Gildea, J. A. K. Howard and H. Puschmann,
OLEX2: a complete structure solution, refinement and analysis program.
J. Appl. Cryst. (2009). 42, 339-341.
;
_computing_publication_material
;
O. V. Dolomanov, L. J. Bourhis, R. J. Gildea, J. A. K. Howard and H. Puschmann,
OLEX2: a complete structure solution, refinement and analysis program.
J. Appl. Cryst. (2009). 42, 339-341.
;
_computing_structure_refinement
;
SHELXL, G.M. Sheldrick, Acta Cryst.
(2008). A64, 112-122
;
_diffrn_ambient_temperature 173.15
_diffrn_measured_fraction_theta_full 0.792
_diffrn_measured_fraction_theta_max 0.996
_diffrn_measurement_device_type 'CCD area detector'
_diffrn_measurement_method 'phi and omega scans'
_diffrn_radiation_monochromator graphite
_diffrn_radiation_type MoK\a
_diffrn_radiation_wavelength 0.71073
_diffrn_reflns_av_R_equivalents 0.1110
_diffrn_reflns_av_unetI/netI 0.0927
_diffrn_reflns_Laue_measured_fraction_full 0.792
_diffrn_reflns_Laue_measured_fraction_max 0.996
_diffrn_reflns_limit_h_max 15
_diffrn_reflns_limit_h_min -18
_diffrn_reflns_limit_k_max 36
_diffrn_reflns_limit_k_min -36
_diffrn_reflns_limit_l_max 15
_diffrn_reflns_limit_l_min -15
_diffrn_reflns_number 50738
_diffrn_reflns_point_group_measured_fraction_full 0.792
_diffrn_reflns_point_group_measured_fraction_max 0.996
_diffrn_reflns_theta_full 25.242
_diffrn_reflns_theta_max 23.28
_diffrn_reflns_theta_min 0.61
_exptl_absorpt_coefficient_mu 0.114
_exptl_absorpt_correction_T_max 1
_exptl_absorpt_correction_T_min 0.823438
_exptl_absorpt_correction_type multi-scan
_exptl_absorpt_process_details
;
SADABS v.2.10 (Bruker,2003) was used for absorption correction.
R(int) was 0.0543 before and 0.0382 after correction.
The Ratio of minimum to maximum transmission is 0.8234.
The \l/2 correction factor is 0.0015.
;
_exptl_crystal_colour black
_exptl_crystal_colour_primary black
_exptl_crystal_density_diffrn 1.245
_exptl_crystal_description plate
_exptl_crystal_F_000 2852
_exptl_crystal_size_max 0.25
_exptl_crystal_size_mid 0.2
_exptl_crystal_size_min 0.1
_refine_diff_density_max 0.316
_refine_diff_density_min -0.217
_refine_diff_density_rms 0.049
_refine_ls_extinction_method none
_refine_ls_goodness_of_fit_ref 0.988
_refine_ls_hydrogen_treatment constr
_refine_ls_matrix_type full
_refine_ls_number_parameters 1027
_refine_ls_number_reflns 10652
_refine_ls_number_restraints 180
_refine_ls_restrained_S_all 1.014
_refine_ls_R_factor_all 0.1461
_refine_ls_R_factor_gt 0.0752
_refine_ls_shift/su_max 0.003
_refine_ls_shift/su_mean 0.000
_refine_ls_structure_factor_coef Fsqd
_refine_ls_weighting_details
;
 w=1/[\s^2^(Fo^2^)+(0.1047P)^2^]
 where P=(Fo^2^+2Fc^2^)/3
;
_refine_ls_weighting_scheme calc
_refine_ls_wR_factor_gt 0.1949
_refine_ls_wR_factor_ref 0.2202
_reflns_Friedel_coverage 0.000
_reflns_number_gt 5078
_reflns_number_total 10652
_reflns_threshold_expression 'I > 2\s(I)'
_cod_data_source_file c3ce41719k.txt
_cod_data_source_block ros107
_cod_database_code 7211464
_olex2_refinement_description
;
1. Fixed Uiso
 At 1.2 times of:
  H58 of C58, H52 of C52, H54 of C54, H50 of C50, H46 of C46, H44 of C44, H42
  of C42, H70 of C70, H68 of C68, H66 of C66, H62 of C62, H60 of C60
 At 1.5 times of:
  {H36A,H36B,H36C} of C36, {H37A,H37B,H37C} of C37, {H38A,H38B,H38C} of C38,
  {H39A,H39B,H39C} of C39, {H40A,H40B,H40C} of C40, {H13A,H13B,H13C} of C13,
  {H15A,H15B,H15C} of C15, {H35A,H35B,H35C} of C35, {H16A,H16B,H16C} of C16,
  {H17A,H17B,H17C} of C17, {H18A,H18B,H18C} of C18, {H19A,H19B,H19C} of C19,
  {H20A,H20B,H20C} of C20, {H14A,H14B,H14C} of C14, {H34A,H34B,H34C} of C34,
  {H33A,H33B,H33C} of C33
2. Rigid bond restraints
 F22A, F23A, F24A, F22B, F23B, F24B, F16A, F17A, F18A, F16B, F17B, F18B, F13A,
 F14A, F15A, F13B, F14B, F15B, F4A, F5A, F6A, F4B, F5B, F6B, F1A, F3A, F1B, F2B,
  F3B, F2A
 with sigma for 1-2 distances of 0.01 and sigma for 1-3 distances of 0.01
3. Uiso/Uaniso restraints and constraints
F22A ~ F23A ~ F24A ~ F22B ~ F23B ~ F24B ~ F16A ~ F17A ~ F18A ~ F16B ~ F17B ~ F18B ~ F13A ~ F14A ~ F15A ~ F13B ~ F14B ~ F15B ~ F4A ~ F5A ~ F6A ~ F4B ~ F5B ~ F6B ~ F1A ~ F3A ~ F1B ~ F2B ~ F3B ~ F2A: within 1.7A with sigma of 0.01 and sigma for terminal atoms of 0.02
4. Others
 Sof(F22A)=Sof(F23A)=Sof(F24A)=1-Sof(F23A)=1-Sof(F23A)=1-Sof(F23A)
 Sof(F13A)=Sof(F14A)=Sof(F15A)=1-Sof(F14A)=1-Sof(F14A)=1-Sof(F14A)
 Sof(F1A)=Sof(F2A)=Sof(F3A)=1-Sof(F2A)=1-Sof(F2A)=1-Sof(F2A)
 Sof(F4A)=Sof(F5A)=Sof(F6A)=1-Sof(F5A)=1-Sof(F5A)=1-Sof(F5A)
 Fixed Sof: F16A(0.5) F17A(0.5) F18A(0.5) F16B(0.5) F17B(0.5) F18B(0.5)
5.a Me refined with riding coordinates:
 C33(H33A,H33B,H33C), C38(H38A,H38B,H38C)
5.b Aromatic/amide H refined with riding coordinates:
 C42(H42), C44(H44), C46(H46), C50(H50), C52(H52), C54(H54), C58(H58),
 C60(H60), C62(H62), C66(H66), C68(H68), C70(H70)
5.c Idealised Me refined as rotating group:
 C13(H13A,H13B,H13C), C14(H14A,H14B,H14C), C15(H15A,H15B,H15C), C16(H16A,H16B,
 H16C), C17(H17A,H17B,H17C), C18(H18A,H18B,H18C), C19(H19A,H19B,H19C), C20(H20A,
 H20B,H20C), C34(H34A,H34B,H34C), C35(H35A,H35B,H35C), C36(H36A,H36B,H36C),
 C37(H37A,H37B,H37C), C39(H39A,H39B,H39C), C40(H40A,H40B,H40C)
;
_smtbx_masks_special_details
;
Total solvent accessible volume / cell = 1309.6 Ang^3^ [17.6%]
Total electron count / cell = 443.0


The solvent masking procedure as implemented in Olex2 was used to remove the
electronic contribution of solvent molecules from the refinement.  As the exact
solvent content is not known, only the atoms used in the refinement model are
reported in the formula here.
;
_shelx_estimated_absorpt_t_max 0.989
_shelx_estimated_absorpt_t_min 0.972
_shelx_space_group_comment
;
The symmetry employed for this shelxl refinement is uniquely defined
by the following loop, which should always be used as a source of
symmetry information in preference to the above space-group names.
They are only intended as comments.
;
_shelxl_version_number 2012-9

loop_
_space_group_symop_operation_xyz
'x, y, z'
'-x, y+1/2, -z+1/2'
'-x, -y, -z'
'x, -y-1/2, z-1/2'

loop_
_atom_site_label
_atom_site_type_symbol
_atom_site_fract_x
_atom_site_fract_y
_atom_site_fract_z
_atom_site_U_iso_or_equiv
_atom_site_adp_type
_atom_site_occupancy
_atom_site_site_symmetry_order
_atom_site_calc_flag
_atom_site_refinement_flags_posn
_atom_site_refinement_flags_adp
_atom_site_refinement_flags_occupancy
_atom_site_disorder_assembly
_atom_site_disorder_group
C1 C -0.2718(4) 0.28696(18) 0.4720(4) 0.0615(15) Uani 1 1 d . . . . .
C2 C -0.1966(3) 0.26464(17) 0.4932(3) 0.0533(14) Uani 1 1 d . . . . .
C3 C -0.1029(3) 0.26608(16) 0.5181(3) 0.0439(12) Uani 1 1 d . . . . .
C4 C -0.0310(4) 0.28978(18) 0.5355(4) 0.0589(15) Uani 1 1 d . . . . .
C5 C 0.0453(3) 0.2681(2) 0.5532(3) 0.0598(15) Uani 1 1 d . . . . .
C6 C 0.0478(3) 0.2265(2) 0.5562(3) 0.0623(16) Uani 1 1 d . . . . .
C7 C -0.0271(4) 0.20225(18) 0.5371(4) 0.0566(14) Uani 1 1 d . . . . .
C8 C -0.1006(3) 0.22352(16) 0.5194(3) 0.0507(13) Uani 1 1 d . . . . .
C9 C -0.1952(3) 0.22254(16) 0.4942(3) 0.0495(13) Uani 1 1 d . . . . .
C10 C -0.2665(4) 0.19911(19) 0.4750(4) 0.0643(15) Uani 1 1 d . . . . .
C11 C -0.3439(3) 0.2211(2) 0.4524(4) 0.0606(15) Uani 1 1 d . . . . .
C12 C -0.3444(3) 0.2636(2) 0.4537(4) 0.0628(16) Uani 1 1 d . . . . .
C13 C -0.2723(4) 0.3323(2) 0.4716(5) 0.100(2) Uani 1 1 d . . . . .
H13A H -0.2953 0.3421 0.5256 0.150 Uiso 1 1 calc R U . . .
H13B H -0.3074 0.3419 0.4091 0.150 Uiso 1 1 calc R U . . .
H13C H -0.2147 0.3422 0.4799 0.150 Uiso 1 1 calc R U . . .
C14 C -0.0339(4) 0.33422(19) 0.5367(5) 0.088(2) Uani 1 1 d . . . . .
H14A H -0.0148 0.3448 0.4807 0.132 Uiso 1 1 calc R U . . .
H14B H 0.0030 0.3442 0.5978 0.132 Uiso 1 1 calc R U . . .
H14C H -0.0918 0.3431 0.5324 0.132 Uiso 1 1 calc R U . . .
C15 C 0.1271(4) 0.2919(2) 0.5726(4) 0.095(2) Uani 1 1 d . . . . .
H15A H 0.1153 0.3195 0.5487 0.143 Uiso 1 1 calc R U . . .
H15B H 0.1659 0.2792 0.5382 0.143 Uiso 1 1 calc R U . . .
H15C H 0.1529 0.2923 0.6432 0.143 Uiso 1 1 calc R U . . .
C16 C 0.1309(4) 0.2044(2) 0.5743(5) 0.097(2) Uani 1 1 d . . . . .
H16A H 0.1598 0.2114 0.5231 0.146 Uiso 1 1 calc R U . . .
H16B H 0.1205 0.1754 0.5730 0.146 Uiso 1 1 calc R U . . .
H16C H 0.1662 0.2120 0.6386 0.146 Uiso 1 1 calc R U . . .
C17 C -0.0262(4) 0.1575(2) 0.5422(5) 0.099(2) Uani 1 1 d . . . . .
H17A H 0.0062 0.1468 0.4977 0.148 Uiso 1 1 calc R U . . .
H17B H -0.0841 0.1474 0.5228 0.148 Uiso 1 1 calc R U . . .
H17C H -0.0002 0.1489 0.6094 0.148 Uiso 1 1 calc R U . . .
C18 C -0.2649(4) 0.1548(2) 0.4727(6) 0.106(2) Uani 1 1 d . . . . .
H18A H -0.2950 0.1454 0.4076 0.159 Uiso 1 1 calc R U . . .
H18B H -0.2923 0.1442 0.5221 0.159 Uiso 1 1 calc R U . . .
H18C H -0.2064 0.1455 0.4868 0.159 Uiso 1 1 calc R U . . .
C19 C -0.4263(3) 0.1991(2) 0.4293(4) 0.089(2) Uani 1 1 d . . . . .
H19A H -0.4159 0.1702 0.4373 0.134 Uiso 1 1 calc R U . . .
H19B H -0.4566 0.2048 0.3615 0.134 Uiso 1 1 calc R U . . .
H19C H -0.4603 0.2080 0.4740 0.134 Uiso 1 1 calc R U . . .
C20 C -0.4311(3) 0.2844(2) 0.4300(4) 0.083(2) Uani 1 1 d . . . . .
H20A H -0.4232 0.3136 0.4319 0.125 Uiso 1 1 calc R U . . .
H20B H -0.4622 0.2766 0.4785 0.125 Uiso 1 1 calc R U . . .
H20C H -0.4630 0.2764 0.3644 0.125 Uiso 1 1 calc R U . . .
C21 C 0.6001(3) 0.21915(14) 0.6852(3) 0.0460(13) Uani 1 1 d . . . . .
C22 C 0.6784(3) 0.23713(14) 0.7052(3) 0.0393(12) Uani 1 1 d . . . . .
C23 C 0.7706(3) 0.23171(13) 0.7293(3) 0.0397(12) Uani 1 1 d . . . . .
C24 C 0.8392(3) 0.20552(14) 0.7493(4) 0.0476(13) Uani 1 1 d . . . . .
C25 C 0.9186(3) 0.22461(16) 0.7693(3) 0.0479(13) Uani 1 1 d . . . . .
C26 C 0.9288(3) 0.26654(15) 0.7733(3) 0.0439(12) Uani 1 1 d . . . . .
C27 C 0.8591(3) 0.29322(15) 0.7543(3) 0.0499(13) Uani 1 1 d . . . . .
C28 C 0.7821(3) 0.27434(14) 0.7338(3) 0.0412(12) Uani 1 1 d . . . . .
C29 C 0.6884(3) 0.27976(14) 0.7064(3) 0.0425(12) Uani 1 1 d . . . . .
C30 C 0.6220(3) 0.30607(13) 0.6897(3) 0.0410(12) Uani 1 1 d . . . . .
C31 C 0.5412(3) 0.28797(14) 0.6687(3) 0.0440(12) Uani 1 1 d . . . . .
C32 C 0.5308(3) 0.24587(15) 0.6665(3) 0.0421(12) Uani 1 1 d . . . . .
C33 C 0.5888(3) 0.17421(14) 0.6833(4) 0.0652(16) Uani 1 1 d . . . . .
H33A H 0.6436 0.1611 0.6906 0.098 Uiso 1 1 calc R U . . .
H33B H 0.5512 0.1662 0.6207 0.098 Uiso 1 1 calc R U . . .
H33C H 0.5641 0.1661 0.7373 0.098 Uiso 1 1 calc R U . . .
C34 C 0.8276(3) 0.16067(15) 0.7466(5) 0.0760(18) Uani 1 1 d . . . . .
H34A H 0.8585 0.1491 0.8091 0.114 Uiso 1 1 calc R U . . .
H34B H 0.8492 0.1494 0.6930 0.114 Uiso 1 1 calc R U . . .
H34C H 0.7676 0.1543 0.7359 0.114 Uiso 1 1 calc R U . . .
C35 C 0.9974(3) 0.19825(17) 0.7918(4) 0.0626(15) Uani 1 1 d . . . . .
H35A H 1.0314 0.2044 0.8577 0.094 Uiso 1 1 calc R U . . .
H35B H 1.0306 0.2035 0.7436 0.094 Uiso 1 1 calc R U . . .
H35C H 0.9809 0.1699 0.7885 0.094 Uiso 1 1 calc R U . . .
C36 C 1.0160(3) 0.28346(18) 0.7977(4) 0.0693(17) Uani 1 1 d . . . . .
H36A H 1.0429 0.2781 0.8667 0.104 Uiso 1 1 calc R U . . .
H36B H 1.0133 0.3125 0.7863 0.104 Uiso 1 1 calc R U . . .
H36C H 1.0489 0.2709 0.7560 0.104 Uiso 1 1 calc R U . . .
C37 C 0.8687(4) 0.33809(15) 0.7610(5) 0.0796(19) Uani 1 1 d . . . . .
H37A H 0.8988 0.3456 0.8277 0.119 Uiso 1 1 calc R U . . .
H37B H 0.8128 0.3507 0.7452 0.119 Uiso 1 1 calc R U . . .
H37C H 0.9006 0.3473 0.7144 0.119 Uiso 1 1 calc R U . . .
C38 C 0.6316(4) 0.35116(15) 0.6917(4) 0.0692(16) Uani 1 1 d . . . . .
H38A H 0.6916 0.3581 0.7089 0.104 Uiso 1 1 calc R U . . .
H38B H 0.6044 0.3625 0.7406 0.104 Uiso 1 1 calc R U . . .
H38C H 0.6050 0.3622 0.6269 0.104 Uiso 1 1 calc R U . . .
C39 C 0.4656(3) 0.31562(16) 0.6502(4) 0.0629(15) Uani 1 1 d . . . . .
H39A H 0.4683 0.3324 0.7081 0.094 Uiso 1 1 calc R U . . .
H39B H 0.4138 0.2996 0.6368 0.094 Uiso 1 1 calc R U . . .
H39C H 0.4657 0.3328 0.5936 0.094 Uiso 1 1 calc R U . . .
C40 C 0.4424(3) 0.22844(16) 0.6450(4) 0.0619(15) Uani 1 1 d . . . . .
H40A H 0.4140 0.2334 0.5762 0.093 Uiso 1 1 calc R U . . .
H40B H 0.4106 0.2412 0.6875 0.093 Uiso 1 1 calc R U . . .
H40C H 0.4456 0.1994 0.6573 0.093 Uiso 1 1 calc R U . . .
B1 B 0.2809(3) 0.43357(14) 0.6048(4) 0.0349(13) Uani 1 1 d . . . . .
C41 C 0.3279(3) 0.40895(13) 0.5337(3) 0.0361(11) Uani 1 1 d . . . . .
C42 C 0.2971(3) 0.37202(12) 0.4891(3) 0.0396(12) Uani 1 1 d . . . . .
H42 H 0.2507 0.3597 0.5072 0.047 Uiso 1 1 calc R U . . .
C43 C 0.3318(3) 0.35321(13) 0.4204(3) 0.0408(12) Uani 1 1 d . . . . .
C44 C 0.3995(3) 0.36990(14) 0.3925(3) 0.0423(12) Uani 1 1 d . . . . .
H44 H 0.4234 0.3568 0.3456 0.051 Uiso 1 1 calc R U . . .
C45 C 0.4323(3) 0.40625(13) 0.4338(3) 0.0418(12) Uani 1 1 d . . . . .
C46 C 0.3950(3) 0.42500(12) 0.5018(3) 0.0423(12) Uani 1 1 d . . . . .
H46 H 0.4169 0.4502 0.5277 0.051 Uiso 1 1 calc R U . . .
C47 C 0.2980(4) 0.31411(16) 0.3804(5) 0.0572(15) Uani 1 1 d . . . . .
C48 C 0.5038(4) 0.42462(19) 0.4038(5) 0.0594(15) Uani 1 1 d . . . . .
C49 C 0.3455(3) 0.46236(12) 0.6819(3) 0.0368(11) Uani 1 1 d . . . . .
C50 C 0.4265(3) 0.45009(13) 0.7294(3) 0.0441(12) Uani 1 1 d . . . . .
H50 H 0.4463 0.4253 0.7098 0.053 Uiso 1 1 calc R U . . .
C51 C 0.4798(3) 0.47137(14) 0.8026(4) 0.0459(13) Uani 1 1 d . . . . .
C52 C 0.4529(3) 0.50761(15) 0.8348(3) 0.0517(14) Uani 1 1 d . . . . .
H52 H 0.4888 0.5225 0.8859 0.062 Uiso 1 1 calc R U . . .
C53 C 0.3733(3) 0.52126(13) 0.7911(4) 0.0471(13) Uani 1 1 d . . . . .
C54 C 0.3189(3) 0.49885(13) 0.7155(3) 0.0445(12) Uani 1 1 d . . . . .
H54 H 0.2638 0.5086 0.6873 0.053 Uiso 1 1 calc R U . . .
C55 C 0.5651(4) 0.4564(2) 0.8479(5) 0.0704(17) Uani 1 1 d . . . . .
C56 C 0.3411(4) 0.55994(17) 0.8207(5) 0.0727(17) Uani 1 1 d . . . . .
C57 C 0.2416(3) 0.40506(12) 0.6789(3) 0.0368(11) Uani 1 1 d . . . . .
C58 C 0.2761(3) 0.36851(12) 0.7156(3) 0.0342(11) Uani 1 1 d . . . . .
H58 H 0.3188 0.3568 0.6892 0.041 Uiso 1 1 calc R U . . .
C59 C 0.2497(3) 0.34836(13) 0.7903(3) 0.0397(12) Uani 1 1 d . . . . .
C60 C 0.1894(3) 0.36427(13) 0.8314(3) 0.0418(12) Uani 1 1 d . . . . .
H60 H 0.1726 0.3506 0.8829 0.050 Uiso 1 1 calc R U . . .
C61 C 0.1530(3) 0.40080(13) 0.7969(3) 0.0400(12) Uani 1 1 d . . . . .
C62 C 0.1790(3) 0.42045(13) 0.7206(3) 0.0393(12) Uani 1 1 d . . . . .
H62 H 0.1529 0.4451 0.6966 0.047 Uiso 1 1 calc R U . . .
C63 C 0.2902(4) 0.30971(16) 0.8298(5) 0.0529(15) Uani 1 1 d . . . . .
C64 C 0.0873(4) 0.41823(17) 0.8402(5) 0.0555(15) Uani 1 1 d . . . . .
C65 C 0.2071(3) 0.45916(12) 0.5295(3) 0.0396(12) Uani 1 1 d . . . . .
C66 C 0.2252(3) 0.49587(13) 0.4904(4) 0.0484(13) Uani 1 1 d . . . . .
H66 H 0.2803 0.5068 0.5119 0.058 Uiso 1 1 calc R U . . .
C67 C 0.1660(4) 0.51658(14) 0.4218(4) 0.0570(15) Uani 1 1 d . . . . .
C68 C 0.0841(4) 0.50155(15) 0.3866(4) 0.0605(15) Uani 1 1 d . . . . .
H68 H 0.0428 0.5160 0.3400 0.073 Uiso 1 1 calc R U . . .
C69 C 0.0661(3) 0.46513(14) 0.4222(3) 0.0441(12) Uani 1 1 d . . . . .
C70 C 0.1267(3) 0.44482(13) 0.4932(3) 0.0381(12) Uani 1 1 d . . . . .
H70 H 0.1116 0.4200 0.5176 0.046 Uiso 1 1 calc R U . . .
C71 C -0.0177(4) 0.44681(17) 0.3846(5) 0.0647(16) Uani 1 1 d . . . . .
C72 C 0.1880(5) 0.5558(2) 0.3824(7) 0.090(3) Uani 1 1 d . . . . .
F1A F 0.3344(8) 0.28366(18) 0.4318(7) 0.128(4) Uani 0.720(11) 1 d . U P A 1
F2A F 0.2145(6) 0.3104(3) 0.3670(8) 0.090(3) Uani 0.720(11) 1 d . U P A 1
F3A F 0.3077(5) 0.30674(19) 0.2874(5) 0.077(2) Uani 0.720(11) 1 d . U P A 1
F1B F 0.2795(14) 0.2885(6) 0.4500(14) 0.078(5) Uani 0.280(11) 1 d . U P A 2
F2B F 0.225(2) 0.3145(9) 0.3212(18) 0.116(7) Uani 0.280(11) 1 d . U P A 2
F3B F 0.3503(15) 0.2935(6) 0.349(2) 0.100(5) Uani 0.280(11) 1 d . U P A 2
F4A F 0.4854(12) 0.4446(9) 0.324(2) 0.122(6) Uani 0.287(9) 1 d . U P B 1
F5A F 0.5589(13) 0.3989(5) 0.392(2) 0.085(5) Uani 0.287(9) 1 d . U P B 1
F6A F 0.5510(14) 0.4499(8) 0.4697(17) 0.100(5) Uani 0.287(9) 1 d . U P B 1
F4B F 0.5072(6) 0.4151(3) 0.3134(6) 0.113(3) Uani 0.713(9) 1 d . U P B 2
F5B F 0.5767(5) 0.4124(4) 0.4607(9) 0.127(3) Uani 0.713(9) 1 d . U P B 2
F6B F 0.5050(6) 0.46379(18) 0.4066(9) 0.095(3) Uani 0.713(9) 1 d . U P B 2
F7 F 0.5671(2) 0.41913(12) 0.8786(3) 0.1056(13) Uani 1 1 d . . . . .
F8 F 0.6129(2) 0.45297(14) 0.7821(3) 0.1246(15) Uani 1 1 d . . . . .
F9 F 0.6087(2) 0.47743(12) 0.9206(3) 0.1260(16) Uani 1 1 d . . . . .
F10 F 0.3984(3) 0.58112(10) 0.8811(3) 0.1119(14) Uani 1 1 d . . . . .
F11 F 0.2794(3) 0.55503(11) 0.8630(4) 0.1308(17) Uani 1 1 d . . . . .
F12 F 0.3122(3) 0.58460(10) 0.7435(3) 0.1022(13) Uani 1 1 d . . . . .
F13A F 0.2964(5) 0.28400(16) 0.7571(5) 0.079(2) Uani 0.762(10) 1 d . U P C 1
F14A F 0.3716(4) 0.31482(17) 0.8767(6) 0.093(2) Uani 0.762(10) 1 d . U P C 1
F15A F 0.2579(6) 0.2926(2) 0.8948(7) 0.105(3) Uani 0.762(10) 1 d . U P C 1
F13B F 0.3405(18) 0.2942(8) 0.791(2) 0.095(6) Uani 0.238(10) 1 d . U P C 2
F14B F 0.327(2) 0.3094(6) 0.9190(18) 0.102(6) Uani 0.238(10) 1 d . U P C 2
F15B F 0.2289(10) 0.2793(4) 0.8210(18) 0.075(5) Uani 0.238(10) 1 d . U P C 2
F16A F 0.0080(7) 0.4091(4) 0.7811(9) 0.116(4) Uani 0.5 1 d . U P D 1
F17A F 0.0889(9) 0.4069(4) 0.9246(9) 0.097(4) Uani 0.5 1 d . U P D 1
F18A F 0.0896(9) 0.4563(6) 0.8366(14) 0.084(4) Uani 0.5 1 d . U P D 1
F16B F 0.0281(8) 0.3953(3) 0.8479(11) 0.096(4) Uani 0.5 1 d . U P D 2
F17B F 0.1234(7) 0.4316(4) 0.9369(9) 0.114(4) Uani 0.5 1 d . U P D 2
F18B F 0.0552(8) 0.4540(6) 0.8070(13) 0.081(4) Uani 0.5 1 d . U P D 2
F19 F -0.0492(2) 0.42926(12) 0.4526(3) 0.1056(13) Uani 1 1 d . . . . .
F20 F -0.0197(2) 0.41799(13) 0.3200(3) 0.1259(16) Uani 1 1 d . . . . .
F21 F -0.0779(2) 0.47307(11) 0.3433(3) 0.1152(15) Uani 1 1 d . . . . .
F22A F 0.1604(7) 0.5579(3) 0.2789(6) 0.101(3) Uani 0.534(9) 1 d . U P E 1
F23A F 0.2658(12) 0.5636(5) 0.4002(11) 0.132(5) Uani 0.534(9) 1 d . U P E 1
F24A F 0.1534(11) 0.5848(3) 0.4079(10) 0.116(4) Uani 0.534(9) 1 d . U P E 1
F22B F 0.1240(10) 0.5778(4) 0.3408(13) 0.133(5) Uani 0.466(9) 1 d . U P E 2
F23B F 0.2524(13) 0.5575(5) 0.3469(12) 0.113(5) Uani 0.466(9) 1 d . U P E 2
F24B F 0.2132(9) 0.5823(2) 0.4736(9) 0.108(4) Uani 0.466(9) 1 d . U P E 2

loop_
_atom_site_aniso_label
_atom_site_aniso_U_11
_atom_site_aniso_U_22
_atom_site_aniso_U_33
_atom_site_aniso_U_23
_atom_site_aniso_U_13
_atom_site_aniso_U_12
C1 0.046(4) 0.087(4) 0.050(4) 0.003(3) 0.009(3) 0.014(3)
C2 0.037(4) 0.082(4) 0.038(3) -0.004(3) 0.003(2) 0.001(3)
C3 0.034(3) 0.072(4) 0.025(3) -0.008(2) 0.007(2) -0.002(3)
C4 0.055(4) 0.086(4) 0.036(3) -0.010(3) 0.013(3) -0.010(3)
C5 0.038(4) 0.109(5) 0.033(3) -0.005(3) 0.009(3) -0.010(4)
C6 0.035(4) 0.122(5) 0.031(3) -0.010(3) 0.008(2) 0.013(4)
C7 0.041(4) 0.088(4) 0.040(3) -0.006(3) 0.009(3) 0.004(3)
C8 0.042(4) 0.066(4) 0.040(3) -0.013(3) 0.002(2) -0.004(3)
C9 0.038(4) 0.073(4) 0.038(3) -0.013(3) 0.010(2) -0.011(3)
C10 0.046(4) 0.085(4) 0.059(4) -0.006(3) 0.009(3) -0.010(3)
C11 0.040(4) 0.105(5) 0.041(3) -0.012(3) 0.019(3) -0.010(3)
C12 0.036(4) 0.117(5) 0.033(3) -0.015(3) 0.005(3) 0.004(4)
C13 0.074(5) 0.112(6) 0.108(6) -0.008(4) 0.011(4) 0.030(4)
C14 0.069(5) 0.091(5) 0.104(5) -0.010(4) 0.019(4) -0.020(4)
C15 0.066(5) 0.158(7) 0.057(4) -0.012(4) 0.006(3) -0.039(4)
C16 0.036(4) 0.176(7) 0.079(5) -0.011(5) 0.015(3) 0.014(4)
C17 0.083(5) 0.108(6) 0.108(6) -0.011(4) 0.029(4) 0.024(4)
C18 0.082(6) 0.108(6) 0.129(7) -0.016(5) 0.027(5) -0.030(4)
C19 0.038(4) 0.170(7) 0.058(4) -0.009(4) 0.007(3) -0.027(4)
C20 0.049(4) 0.162(6) 0.042(3) 0.004(4) 0.015(3) 0.025(4)
C21 0.039(3) 0.050(3) 0.046(3) 0.004(2) 0.003(2) -0.003(3)
C22 0.036(3) 0.049(3) 0.033(3) 0.003(2) 0.007(2) 0.000(2)
C23 0.037(3) 0.041(3) 0.038(3) 0.003(2) 0.002(2) 0.003(2)
C24 0.038(3) 0.052(3) 0.053(3) 0.008(2) 0.012(3) 0.011(3)
C25 0.033(3) 0.071(4) 0.040(3) 0.009(3) 0.008(2) 0.015(3)
C26 0.034(3) 0.064(4) 0.034(3) 0.006(2) 0.010(2) 0.001(3)
C27 0.050(4) 0.057(3) 0.039(3) 0.005(2) 0.004(3) -0.007(3)
C28 0.036(3) 0.053(3) 0.035(3) 0.003(2) 0.008(2) -0.001(2)
C29 0.044(4) 0.048(3) 0.034(3) 0.001(2) 0.007(2) 0.000(3)
C30 0.041(3) 0.044(3) 0.033(3) 0.000(2) -0.001(2) 0.008(3)
C31 0.044(3) 0.047(3) 0.040(3) -0.003(2) 0.010(2) 0.008(3)
C32 0.030(3) 0.063(4) 0.034(3) -0.003(2) 0.009(2) 0.005(2)
C33 0.048(4) 0.051(4) 0.094(5) 0.010(3) 0.011(3) -0.003(3)
C34 0.045(4) 0.052(4) 0.123(5) 0.003(3) 0.004(3) 0.016(3)
C35 0.031(3) 0.099(4) 0.055(3) 0.004(3) 0.003(3) 0.015(3)
C36 0.041(4) 0.108(5) 0.057(4) 0.010(3) 0.009(3) -0.005(3)
C37 0.053(4) 0.054(4) 0.130(6) -0.001(4) 0.018(4) -0.008(3)
C38 0.066(4) 0.051(4) 0.088(4) 0.004(3) 0.013(3) 0.010(3)
C39 0.047(4) 0.072(4) 0.067(4) 0.012(3) 0.010(3) 0.021(3)
C40 0.034(3) 0.070(4) 0.078(4) 0.014(3) 0.008(3) 0.007(3)
B1 0.032(3) 0.026(3) 0.046(3) 0.002(2) 0.008(3) 0.003(2)
C41 0.027(3) 0.040(3) 0.038(3) 0.008(2) 0.001(2) 0.002(2)
C42 0.033(3) 0.030(3) 0.052(3) 0.003(2) 0.004(2) -0.001(2)
C43 0.043(3) 0.039(3) 0.036(3) -0.003(2) 0.000(2) -0.002(2)
C44 0.041(3) 0.050(3) 0.037(3) 0.000(2) 0.012(2) 0.001(2)
C45 0.040(3) 0.037(3) 0.050(3) -0.006(2) 0.015(3) -0.003(2)
C46 0.038(3) 0.026(3) 0.062(3) -0.003(2) 0.008(3) -0.004(2)
C47 0.051(4) 0.049(4) 0.069(5) -0.009(3) 0.011(4) 0.003(3)
C48 0.055(4) 0.063(4) 0.068(5) -0.005(4) 0.030(4) -0.007(3)
C49 0.041(3) 0.030(3) 0.044(3) 0.003(2) 0.018(2) -0.009(2)
C50 0.048(4) 0.038(3) 0.046(3) -0.007(2) 0.011(3) -0.003(2)
C51 0.049(4) 0.038(3) 0.052(3) 0.002(2) 0.017(3) -0.002(2)
C52 0.058(4) 0.051(3) 0.041(3) 0.000(2) 0.001(3) -0.021(3)
C53 0.057(4) 0.029(3) 0.057(3) -0.003(2) 0.018(3) -0.004(3)
C54 0.046(3) 0.037(3) 0.053(3) 0.008(2) 0.016(3) -0.003(2)
C55 0.053(4) 0.070(4) 0.076(5) -0.021(4) -0.006(4) -0.006(3)
C56 0.084(5) 0.050(4) 0.084(5) -0.012(4) 0.022(4) -0.009(3)
C57 0.025(3) 0.035(3) 0.048(3) -0.010(2) 0.004(2) -0.003(2)
C58 0.030(3) 0.033(3) 0.040(3) -0.004(2) 0.009(2) 0.000(2)
C59 0.028(3) 0.038(3) 0.052(3) 0.011(2) 0.007(2) 0.001(2)
C60 0.040(3) 0.040(3) 0.049(3) 0.008(2) 0.018(3) 0.006(2)
C61 0.030(3) 0.037(3) 0.054(3) -0.002(2) 0.013(2) 0.004(2)
C62 0.036(3) 0.035(3) 0.044(3) 0.001(2) 0.005(2) 0.001(2)
C63 0.051(4) 0.057(4) 0.055(4) 0.013(3) 0.021(4) 0.013(3)
C64 0.062(5) 0.044(4) 0.071(5) 0.011(3) 0.037(4) 0.007(3)
C65 0.048(3) 0.022(2) 0.051(3) 0.006(2) 0.017(2) 0.003(2)
C66 0.039(3) 0.039(3) 0.063(4) -0.002(3) 0.004(3) -0.002(2)
C67 0.063(4) 0.040(3) 0.065(4) 0.020(3) 0.009(3) 0.005(3)
C68 0.055(4) 0.052(4) 0.065(4) 0.016(3) -0.003(3) 0.003(3)
C69 0.037(3) 0.045(3) 0.049(3) 0.002(2) 0.008(3) 0.004(2)
C70 0.032(3) 0.034(3) 0.049(3) 0.004(2) 0.009(2) -0.003(2)
C71 0.066(5) 0.050(4) 0.073(4) 0.005(3) 0.007(4) 0.000(3)
C72 0.057(5) 0.039(4) 0.148(9) 0.035(5) -0.024(5) -0.003(4)
F1A 0.194(9) 0.038(3) 0.100(6) 0.000(3) -0.063(6) -0.019(5)
F2A 0.075(4) 0.092(4) 0.117(7) -0.061(5) 0.050(5) -0.036(3)
F3A 0.107(5) 0.075(4) 0.060(4) -0.033(3) 0.038(4) -0.035(3)
F1B 0.098(11) 0.074(8) 0.076(8) -0.022(6) 0.046(8) -0.041(8)
F2B 0.106(12) 0.124(10) 0.098(13) -0.035(11) -0.010(12) -0.028(10)
F3B 0.141(11) 0.071(9) 0.104(12) -0.043(9) 0.059(10) -0.020(8)
F4A 0.130(10) 0.126(12) 0.114(11) 0.051(11) 0.039(10) -0.030(11)
F5A 0.056(9) 0.086(8) 0.138(13) -0.015(10) 0.071(9) 0.009(7)
F6A 0.077(10) 0.119(11) 0.125(11) -0.033(10) 0.065(8) -0.057(9)
F4B 0.139(7) 0.135(7) 0.089(5) -0.027(5) 0.075(5) -0.055(6)
F5B 0.053(4) 0.163(8) 0.164(8) 0.060(7) 0.023(5) -0.020(4)
F6B 0.093(5) 0.064(4) 0.151(8) -0.002(4) 0.073(5) -0.024(3)
F7 0.072(3) 0.092(3) 0.130(3) 0.004(2) -0.020(2) 0.021(2)
F8 0.051(3) 0.193(5) 0.128(4) 0.004(3) 0.018(2) 0.015(3)
F9 0.085(3) 0.117(3) 0.138(4) -0.053(3) -0.048(3) 0.012(2)
F10 0.139(4) 0.057(2) 0.118(3) -0.042(2) -0.010(3) 0.002(2)
F11 0.160(4) 0.078(3) 0.197(5) -0.032(3) 0.126(4) -0.002(3)
F12 0.138(4) 0.058(2) 0.100(3) -0.016(2) 0.010(2) 0.031(2)
F13A 0.110(6) 0.040(3) 0.075(4) -0.002(2) 0.004(4) 0.021(3)
F14A 0.062(4) 0.090(4) 0.105(5) 0.024(3) -0.022(4) 0.023(3)
F15A 0.110(6) 0.090(5) 0.137(7) 0.064(5) 0.070(6) 0.042(4)
F13B 0.109(13) 0.087(11) 0.085(12) 0.044(9) 0.020(11) 0.028(10)
F14B 0.102(13) 0.088(10) 0.101(12) 0.031(9) -0.007(12) 0.029(11)
F15B 0.070(9) 0.034(7) 0.116(12) 0.045(8) 0.012(10) 0.004(6)
F16A 0.054(6) 0.132(9) 0.175(10) -0.012(7) 0.050(7) 0.005(5)
F17A 0.132(10) 0.110(8) 0.077(7) 0.050(6) 0.080(7) 0.078(7)
F18A 0.078(10) 0.069(6) 0.124(11) -0.011(7) 0.060(8) 0.012(8)
F16B 0.092(8) 0.067(5) 0.162(11) -0.013(6) 0.094(8) -0.018(5)
F17B 0.097(7) 0.164(10) 0.070(6) -0.041(7) -0.004(5) 0.036(7)
F18B 0.062(9) 0.083(7) 0.112(10) 0.041(7) 0.050(7) 0.051(7)
F19 0.055(2) 0.131(3) 0.124(3) 0.029(3) 0.008(2) -0.024(2)
F20 0.080(3) 0.125(3) 0.164(4) -0.077(3) 0.014(3) -0.034(2)
F21 0.054(2) 0.090(3) 0.173(4) 0.035(3) -0.028(2) 0.009(2)
F22A 0.153(8) 0.081(5) 0.066(6) 0.030(4) 0.022(5) -0.015(5)
F23A 0.154(9) 0.081(7) 0.146(12) 0.060(9) 0.006(9) -0.029(6)
F24A 0.209(13) 0.050(5) 0.106(10) 0.014(7) 0.067(9) -0.003(7)
F22B 0.172(10) 0.072(8) 0.135(12) 0.058(9) -0.005(9) 0.001(6)
F23B 0.133(10) 0.098(7) 0.127(11) 0.029(8) 0.071(9) -0.047(7)
F24B 0.155(10) 0.030(4) 0.129(9) 0.000(5) 0.012(7) -0.029(5)

loop_
_atom_type_symbol
_atom_type_description
_atom_type_scat_dispersion_real
_atom_type_scat_dispersion_imag
_atom_type_scat_source
C C 0.0033 0.0016 'International Tables Vol C Tables 4.2.6.8 and 6.1.1.4'
H H 0.0000 0.0000 'International Tables Vol C Tables 4.2.6.8 and 6.1.1.4'
B B 0.0013 0.0007 'International Tables Vol C Tables 4.2.6.8 and 6.1.1.4'
F F 0.0171 0.0103 'International Tables Vol C Tables 4.2.6.8 and 6.1.1.4'

loop_
_geom_angle_atom_site_label_1
_geom_angle_atom_site_label_2
_geom_angle_atom_site_label_3
_geom_angle
C2 C1 C13 122.2(5)
C12 C1 C2 114.0(5)
C12 C1 C13 123.7(5)
C1 C2 C3 146.2(5)
C9 C2 C1 122.8(5)
C9 C2 C3 91.0(4)
C4 C3 C2 147.2(5)
C4 C3 C8 123.1(5)
C8 C3 C2 89.7(4)
C3 C4 C5 114.6(5)
C3 C4 C14 122.9(5)
C5 C4 C14 122.5(5)
C4 C5 C15 117.9(6)
C6 C5 C4 122.2(5)
C6 C5 C15 119.8(6)
C5 C6 C7 122.7(5)
C5 C6 C16 120.7(6)
C7 C6 C16 116.6(6)
C6 C7 C17 123.7(5)
C8 C7 C6 114.5(5)
C8 C7 C17 121.6(5)
C3 C8 C9 89.7(4)
C7 C8 C3 122.7(5)
C7 C8 C9 147.5(5)
C2 C9 C8 89.6(4)
C10 C9 C2 123.7(5)
C10 C9 C8 146.6(5)
C9 C10 C11 114.5(6)
C9 C10 C18 123.6(6)
C11 C10 C18 121.8(5)
C10 C11 C19 119.9(6)
C12 C11 C10 121.2(5)
C12 C11 C19 118.9(6)
C1 C12 C11 123.7(5)
C1 C12 C20 119.1(6)
C11 C12 C20 117.1(5)
C1 C13 H13A 109.5
C1 C13 H13B 109.5
C1 C13 H13C 109.5
H13A C13 H13B 109.5
H13A C13 H13C 109.5
H13B C13 H13C 109.5
C4 C14 H14A 109.5
C4 C14 H14B 109.5
C4 C14 H14C 109.5
H14A C14 H14B 109.5
H14A C14 H14C 109.5
H14B C14 H14C 109.5
C5 C15 H15A 109.5
C5 C15 H15B 109.5
C5 C15 H15C 109.5
H15A C15 H15B 109.5
H15A C15 H15C 109.5
H15B C15 H15C 109.5
C6 C16 H16A 109.5
C6 C16 H16B 109.5
C6 C16 H16C 109.5
H16A C16 H16B 109.5
H16A C16 H16C 109.5
H16B C16 H16C 109.5
C7 C17 H17A 109.5
C7 C17 H17B 109.5
C7 C17 H17C 109.5
H17A C17 H17B 109.5
H17A C17 H17C 109.5
H17B C17 H17C 109.5
C10 C18 H18A 109.5
C10 C18 H18B 109.5
C10 C18 H18C 109.5
H18A C18 H18B 109.5
H18A C18 H18C 109.5
H18B C18 H18C 109.5
C11 C19 H19A 109.5
C11 C19 H19B 109.5
C11 C19 H19C 109.5
H19A C19 H19B 109.5
H19A C19 H19C 109.5
H19B C19 H19C 109.5
C12 C20 H20A 109.5
C12 C20 H20B 109.5
C12 C20 H20C 109.5
H20A C20 H20B 109.5
H20A C20 H20C 109.5
H20B C20 H20C 109.5
C22 C21 C32 115.3(4)
C22 C21 C33 122.6(4)
C32 C21 C33 122.1(4)
C21 C22 C23 147.3(4)
C21 C22 C29 122.1(4)
C29 C22 C23 90.6(4)
C24 C23 C22 148.3(4)
C24 C23 C28 121.4(4)
C28 C23 C22 90.3(4)
C23 C24 C25 114.5(4)
C23 C24 C34 121.6(5)
C25 C24 C34 123.8(4)
C24 C25 C35 118.2(5)
C26 C25 C24 123.4(4)
C26 C25 C35 118.4(5)
C25 C26 C27 122.1(4)
C25 C26 C36 118.8(5)
C27 C26 C36 119.1(5)
C26 C27 C37 122.9(5)
C28 C27 C26 114.0(5)
C28 C27 C37 123.0(5)
C23 C28 C29 89.6(4)
C27 C28 C23 124.5(4)
C27 C28 C29 145.9(5)
C22 C29 C28 89.5(4)
C30 C29 C22 123.3(4)
C30 C29 C28 147.1(4)
C29 C30 C31 115.1(4)
C29 C30 C38 123.9(5)
C31 C30 C38 121.0(4)
C30 C31 C39 117.3(4)
C32 C31 C30 121.9(4)
C32 C31 C39 120.7(5)
C21 C32 C40 118.5(4)
C31 C32 C21 122.2(4)
C31 C32 C40 119.2(4)
C21 C33 H33A 109.5
C21 C33 H33B 109.5
C21 C33 H33C 109.5
H33A C33 H33B 109.5
H33A C33 H33C 109.5
H33B C33 H33C 109.5
C24 C34 H34A 109.5
C24 C34 H34B 109.5
C24 C34 H34C 109.5
H34A C34 H34B 109.5
H34A C34 H34C 109.5
H34B C34 H34C 109.5
C25 C35 H35A 109.5
C25 C35 H35B 109.5
C25 C35 H35C 109.5
H35A C35 H35B 109.5
H35A C35 H35C 109.5
H35B C35 H35C 109.5
C26 C36 H36A 109.5
C26 C36 H36B 109.5
C26 C36 H36C 109.5
H36A C36 H36B 109.5
H36A C36 H36C 109.5
H36B C36 H36C 109.5
C27 C37 H37A 109.5
C27 C37 H37B 109.5
C27 C37 H37C 109.5
H37A C37 H37B 109.5
H37A C37 H37C 109.5
H37B C37 H37C 109.5
C30 C38 H38A 109.5
C30 C38 H38B 109.5
C30 C38 H38C 109.5
H38A C38 H38B 109.5
H38A C38 H38C 109.5
H38B C38 H38C 109.5
C31 C39 H39A 109.5
C31 C39 H39B 109.5
C31 C39 H39C 109.5
H39A C39 H39B 109.5
H39A C39 H39C 109.5
H39B C39 H39C 109.5
C32 C40 H40A 109.5
C32 C40 H40B 109.5
C32 C40 H40C 109.5
H40A C40 H40B 109.5
H40A C40 H40C 109.5
H40B C40 H40C 109.5
C41 B1 C49 112.3(4)
C41 B1 C57 114.3(3)
C41 B1 C65 104.5(3)
C49 B1 C57 102.0(3)
C49 B1 C65 112.4(3)
C65 B1 C57 111.6(4)
C42 C41 B1 122.7(4)
C46 C41 B1 122.2(4)
C46 C41 C42 114.6(4)
C41 C42 H42 118.7
C43 C42 C41 122.7(4)
C43 C42 H42 118.7
C42 C43 C47 119.2(5)
C44 C43 C42 120.6(4)
C44 C43 C47 120.1(5)
C43 C44 H44 120.4
C43 C44 C45 119.1(4)
C45 C44 H44 120.4
C44 C45 C46 119.0(4)
C44 C45 C48 119.7(4)
C46 C45 C48 121.3(4)
C41 C46 C45 123.9(4)
C41 C46 H46 118.1
C45 C46 H46 118.1
F1A C47 C43 113.4(5)
F1A C47 F2A 108.6(8)
F1A C47 F3A 104.2(7)
F2A C47 C43 114.3(6)
F2A C47 F3A 101.4(6)
F3A C47 C43 113.7(5)
F1B C47 C43 113.7(8)
F2B C47 C43 116.4(14)
F2B C47 F1B 98.0(15)
F3B C47 C43 113.2(9)
F3B C47 F1B 101.4(13)
F3B C47 F2B 112.3(16)
F4A C48 C45 115.7(10)
F4A C48 F5A 104.9(15)
F4A C48 F6A 104.7(15)
F5A C48 C45 113.2(9)
F5A C48 F6A 101.7(14)
F6A C48 C45 115.2(8)
F4B C48 C45 113.4(6)
F4B C48 F5B 105.3(8)
F5B C48 C45 111.1(6)
F6B C48 C45 114.5(5)
F6B C48 F4B 105.3(7)
F6B C48 F5B 106.5(7)
C50 C49 B1 122.3(4)
C50 C49 C54 115.3(4)
C54 C49 B1 121.8(4)
C49 C50 H50 117.8
C51 C50 C49 124.4(4)
C51 C50 H50 117.8
C50 C51 C52 119.8(5)
C50 C51 C55 120.8(5)
C52 C51 C55 119.4(5)
C51 C52 H52 120.7
C53 C52 C51 118.6(4)
C53 C52 H52 120.7
C52 C53 C54 121.0(4)
C52 C53 C56 121.5(5)
C54 C53 C56 117.6(5)
C49 C54 C53 121.0(5)
C49 C54 H54 119.5
C53 C54 H54 119.5
F7 C55 C51 114.0(5)
F7 C55 F8 99.9(5)
F8 C55 C51 112.1(5)
F9 C55 C51 116.2(5)
F9 C55 F7 106.6(5)
F9 C55 F8 106.6(5)
F10 C56 C53 113.6(6)
F10 C56 F12 104.5(5)
F11 C56 C53 112.6(5)
F11 C56 F10 106.5(6)
F11 C56 F12 106.5(6)
F12 C56 C53 112.4(5)
C58 C57 B1 123.7(4)
C58 C57 C62 116.1(4)
C62 C57 B1 119.4(4)
C57 C58 H58 119.0
C57 C58 C59 121.9(4)
C59 C58 H58 119.0
C58 C59 C63 120.3(4)
C60 C59 C58 121.1(4)
C60 C59 C63 118.6(4)
C59 C60 H60 120.5
C59 C60 C61 119.0(4)
C61 C60 H60 120.5
C60 C61 C62 119.3(4)
C60 C61 C64 119.6(4)
C62 C61 C64 121.0(4)
C57 C62 C61 122.5(4)
C57 C62 H62 118.7
C61 C62 H62 118.7
F13A C63 C59 111.8(5)
F14A C63 C59 111.7(5)
F14A C63 F13A 101.8(6)
F15A C63 C59 115.1(5)
F15A C63 F13A 111.8(6)
F15A C63 F14A 103.5(6)
F13B C63 C59 119.2(11)
F13B C63 F14B 103.8(17)
F13B C63 F15B 101.7(16)
F14B C63 C59 116.2(10)
F14B C63 F15B 103.9(15)
F15B C63 C59 110.2(8)
F16A C64 C61 109.6(7)
F17A C64 C61 115.2(6)
F17A C64 F16A 107.7(9)
F17A C64 F18A 110.3(12)
F18A C64 C61 110.3(9)
F18A C64 F16A 103.0(9)
F16B C64 C61 116.6(6)
F16B C64 F17B 105.0(9)
F16B C64 F18B 109.0(10)
F17B C64 C61 110.1(7)
F18B C64 C61 118.1(9)
F18B C64 F17B 95.3(11)
C66 C65 B1 121.0(4)
C70 C65 B1 123.2(4)
C70 C65 C66 115.5(4)
C65 C66 H66 118.9
C67 C66 C65 122.2(5)
C67 C66 H66 118.9
C66 C67 C68 121.3(4)
C66 C67 C72 120.4(5)
C68 C67 C72 118.3(5)
C67 C68 H68 121.4
C69 C68 C67 117.2(5)
C69 C68 H68 121.4
C68 C69 C70 120.7(5)
C68 C69 C71 119.9(5)
C70 C69 C71 119.5(4)
C65 C70 C69 123.1(4)
C65 C70 H70 118.5
C69 C70 H70 118.5
F19 C71 C69 114.5(5)
F19 C71 F21 103.1(5)
F20 C71 C69 114.4(5)
F20 C71 F19 103.1(5)
F20 C71 F21 106.5(5)
F21 C71 C69 114.0(5)
C67 C72 F24B 103.5(7)
F22A C72 C67 112.2(7)
F23A C72 C67 115.3(8)
F23A C72 F22A 104.4(12)
F24A C72 C67 114.5(9)
F24A C72 F22A 102.0(9)
F24A C72 F23A 107.2(13)
F22B C72 C67 115.0(9)
F22B C72 F24B 94.4(12)
F23B C72 C67 118.7(10)
F23B C72 F22B 116.8(13)
F23B C72 F24B 102.8(10)

loop_
_geom_bond_atom_site_label_1
_geom_bond_atom_site_label_2
_geom_bond_distance
C1 C2 1.406(7)
C1 C12 1.391(8)
C1 C13 1.508(8)
C2 C3 1.487(7)
C2 C9 1.402(7)
C3 C4 1.388(7)
C3 C8 1.418(7)
C4 C5 1.411(8)
C4 C14 1.481(8)
C5 C6 1.387(8)
C5 C15 1.521(8)
C6 C7 1.437(8)
C6 C16 1.513(8)
C7 C8 1.366(7)
C7 C17 1.492(8)
C8 C9 1.503(7)
C9 C10 1.374(7)
C10 C11 1.431(8)
C10 C18 1.475(8)
C11 C12 1.413(8)
C11 C19 1.500(7)
C12 C20 1.541(7)
C13 H13A 0.9800
C13 H13B 0.9800
C13 H13C 0.9800
C14 H14A 0.9800
C14 H14B 0.9800
C14 H14C 0.9800
C15 H15A 0.9800
C15 H15B 0.9800
C15 H15C 0.9800
C16 H16A 0.9800
C16 H16B 0.9800
C16 H16C 0.9800
C17 H17A 0.9800
C17 H17B 0.9800
C17 H17C 0.9800
C18 H18A 0.9800
C18 H18B 0.9800
C18 H18C 0.9800
C19 H19A 0.9800
C19 H19B 0.9800
C19 H19C 0.9800
C20 H20A 0.9800
C20 H20B 0.9800
C20 H20C 0.9800
C21 C22 1.379(6)
C21 C32 1.415(6)
C21 C33 1.508(6)
C22 C23 1.475(6)
C22 C29 1.429(6)
C23 C24 1.395(6)
C23 C28 1.431(6)
C24 C25 1.410(7)
C24 C34 1.505(7)
C25 C26 1.406(7)
C25 C35 1.529(6)
C26 C27 1.419(7)
C26 C36 1.494(7)
C27 C28 1.374(6)
C27 C37 1.503(7)
C28 C29 1.497(6)
C29 C30 1.371(6)
C30 C31 1.417(6)
C30 C38 1.509(6)
C31 C32 1.412(6)
C31 C39 1.513(6)
C32 C40 1.519(7)
C33 H33A 0.9800
C33 H33B 0.9800
C33 H33C 0.9800
C34 H34A 0.9800
C34 H34B 0.9800
C34 H34C 0.9800
C35 H35A 0.9800
C35 H35B 0.9800
C35 H35C 0.9800
C36 H36A 0.9800
C36 H36B 0.9800
C36 H36C 0.9800
C37 H37A 0.9800
C37 H37B 0.9800
C37 H37C 0.9800
C38 H38A 0.9800
C38 H38B 0.9800
C38 H38C 0.9800
C39 H39A 0.9800
C39 H39B 0.9800
C39 H39C 0.9800
C40 H40A 0.9800
C40 H40B 0.9800
C40 H40C 0.9800
B1 C41 1.623(7)
B1 C49 1.629(7)
B1 C57 1.650(7)
B1 C65 1.639(7)
C41 C42 1.416(6)
C41 C46 1.389(6)
C42 H42 0.9500
C42 C43 1.383(6)
C43 C44 1.377(6)
C43 C47 1.472(7)
C44 H44 0.9500
C44 C45 1.393(6)
C45 C46 1.398(6)
C45 C48 1.470(7)
C46 H46 0.9500
C47 F1A 1.303(8)
C47 F2A 1.339(10)
C47 F3A 1.376(8)
C47 F1B 1.386(18)
C47 F2B 1.27(3)
C47 F3B 1.259(18)
C48 F4A 1.276(19)
C48 F5A 1.282(17)
C48 F6A 1.348(18)
C48 F4B 1.324(8)
C48 F5B 1.329(9)
C48 F6B 1.305(8)
C49 C50 1.394(6)
C49 C54 1.410(6)
C50 H50 0.9500
C50 C51 1.373(6)
C51 C52 1.397(6)
C51 C55 1.474(7)
C52 H52 0.9500
C52 C53 1.375(7)
C53 C54 1.422(6)
C53 C56 1.488(7)
C54 H54 0.9500
C55 F7 1.313(7)
C55 F8 1.352(7)
C55 F9 1.300(6)
C56 F10 1.309(7)
C56 F11 1.299(7)
C56 F12 1.351(7)
C57 C58 1.387(6)
C57 C62 1.395(6)
C58 H58 0.9500
C58 C59 1.399(6)
C59 C60 1.365(6)
C59 C63 1.492(7)
C60 H60 0.9500
C60 C61 1.389(6)
C61 C62 1.406(6)
C61 C64 1.475(6)
C62 H62 0.9500
C63 F13A 1.355(8)
C63 F14A 1.346(8)
C63 F15A 1.293(7)
C63 F13B 1.21(3)
C63 F14B 1.25(2)
C63 F15B 1.409(17)
C64 F16A 1.395(12)
C64 F17A 1.240(10)
C64 F18A 1.270(19)
C64 F16B 1.259(11)
C64 F17B 1.417(12)
C64 F18B 1.338(18)
C65 C66 1.401(6)
C65 C70 1.376(6)
C66 H66 0.9500
C66 C67 1.375(6)
C67 C68 1.404(7)
C67 C72 1.494(8)
C68 H68 0.9500
C68 C69 1.371(6)
C69 C70 1.399(6)
C69 C71 1.476(7)
C70 H70 0.9500
C71 F19 1.325(6)
C71 F20 1.317(6)
C71 F21 1.340(6)
C72 F22A 1.417(12)
C72 F23A 1.264(19)
C72 F24A 1.217(12)
C72 F22B 1.296(15)
C72 F23B 1.272(19)
C72 F24B 1.529(16)

loop_
_smtbx_masks_void_nr
_smtbx_masks_void_average_x
_smtbx_masks_void_average_y
_smtbx_masks_void_average_z
_smtbx_masks_void_volume
_smtbx_masks_void_count_electrons
1 0.000 0.000 0.500 654.8 221.5
2 0.000 0.500 0.000 654.8 221.5
